data_1577339
loop_
_publ_author_name
'Miehe, Stefan F.'
'Eichele, Klaus'
'Schubert, Hartmut'
'Bettinger, Holger F.'
'Sindlinger, Christian P.'
'Wesemann, Lars'

_publ_section_title
;
 Three reversibly interconvertible redox states of boradigermaallyl:
 syntheses of radical allyl anion and allyl dianion.
;
_journal_issue 17
_journal_name_full 'Chemical science'
_journal_page_first 8622
_journal_page_last 8629
_journal_paper_doi 10.1039/d6sc00727a
_journal_volume 17
_journal_year 2026
_chemical_formula_sum 'C88 H113 B Br2 Ge2 O'
_chemical_formula_weight 1502.59
_space_group_crystal_system triclinic
_space_group_IT_number 2
_space_group_name_Hall '-P 1'
_space_group_name_H-M_alt 'P -1'
_atom_sites_solution_hydrogens geom
_audit_creation_method SHELXL-2019/3
_audit_update_record
;
2025-11-20 deposited with the CCDC.	2026-03-02 downloaded from the CCDC.
;
_cell_angle_alpha 82.6770(10)
_cell_angle_beta 71.9370(10)
_cell_angle_gamma 65.7300(10)
_cell_formula_units_Z 2
_cell_length_a 13.9201(3)
_cell_length_b 14.5139(3)
_cell_length_c 22.3865(5)
_cell_measurement_reflns_used 9005
_cell_measurement_temperature 100(2)
_cell_measurement_theta_max 28.96
_cell_measurement_theta_min 2.68
_cell_volume 3919.92(15)
_computing_cell_refinement 'Bruker SAINT'
_computing_data_collection 'Bruker APEX2'
_computing_data_reduction 'Bruker SAINT'
_computing_publication_material Platon,Wingx,Shelxle
_computing_structure_refinement 'SHELXL-2019/2 (Sheldrick, 2019)'
_computing_structure_solution 'SHELXT 2014/4 (Sheldrick, 2014)'
_diffrn_ambient_temperature 100(2)
_diffrn_measured_fraction_theta_full 0.999
_diffrn_measured_fraction_theta_max 0.984
_diffrn_measurement_device_type 'Bruker APEX-II CCD'
_diffrn_measurement_method '\f and \w scans'
_diffrn_radiation_type MoK\a
_diffrn_radiation_wavelength 0.71073
_diffrn_reflns_av_R_equivalents 0.0321
_diffrn_reflns_av_unetI/netI 0.0244
_diffrn_reflns_Laue_measured_fraction_full 0.999
_diffrn_reflns_Laue_measured_fraction_max 0.984
_diffrn_reflns_limit_h_max 18
_diffrn_reflns_limit_h_min -18
_diffrn_reflns_limit_k_max 19
_diffrn_reflns_limit_k_min -19
_diffrn_reflns_limit_l_max 30
_diffrn_reflns_limit_l_min -30
_diffrn_reflns_number 130134
_diffrn_reflns_point_group_measured_fraction_full 0.999
_diffrn_reflns_point_group_measured_fraction_max 0.984
_diffrn_reflns_theta_full 25.242
_diffrn_reflns_theta_max 28.995
_diffrn_reflns_theta_min 1.539
_exptl_absorpt_coefficient_mu 1.831
_exptl_absorpt_correction_T_max 0.7458
_exptl_absorpt_correction_T_min 0.6449
_exptl_absorpt_correction_type multi-scan
_exptl_absorpt_process_details 'SADABS V2012/1 (Bruker AXS Inc.)'
_exptl_crystal_colour colorless
_exptl_crystal_density_diffrn 1.273
_exptl_crystal_description prism
_exptl_crystal_F_000 1576
_exptl_crystal_size_max 0.28
_exptl_crystal_size_mid 0.27
_exptl_crystal_size_min 0.25
_refine_diff_density_max 0.458
_refine_diff_density_min -0.328
_refine_diff_density_rms 0.055
_refine_ls_extinction_method none
_refine_ls_goodness_of_fit_ref 1.004
_refine_ls_hydrogen_treatment constr
_refine_ls_matrix_type full
_refine_ls_number_parameters 888
_refine_ls_number_reflns 20509
_refine_ls_number_restraints 0
_refine_ls_restrained_S_all 1.004
_refine_ls_R_factor_all 0.0315
_refine_ls_R_factor_gt 0.0249
_refine_ls_shift/su_max 0.002
_refine_ls_shift/su_mean 0.000
_refine_ls_structure_factor_coef Fsqd
_refine_ls_weighting_details 'w=1/[\s^2^(Fo^2^)+(0.0294P)^2^+2.2228P] where P=(Fo^2^+2Fc^2^)/3'
_refine_ls_weighting_scheme calc
_refine_ls_wR_factor_gt 0.0604
_refine_ls_wR_factor_ref 0.0626
_reflns_Friedel_coverage 0.000
_reflns_number_gt 18083
_reflns_number_total 20509
_reflns_threshold_expression 'I > 2\s(I)'
_cod_data_source_file d6sc00727a3.cif
_cod_data_source_block SC217_0m_a
_cod_database_code 1577339
_shelx_shelxl_version_number 2019/3
_shelx_space_group_comment
;
The symmetry employed for this shelxl refinement is uniquely defined
by the following loop, which should always be used as a source of
symmetry information in preference to the above space-group names.
They are only intended as comments.
;

loop_
_space_group_symop_operation_xyz
'x, y, z'
'-x, -y, -z'

loop_
_atom_site_label
_atom_site_type_symbol
_atom_site_fract_x
_atom_site_fract_y
_atom_site_fract_z
_atom_site_U_iso_or_equiv
_atom_site_adp_type
_atom_site_occupancy
_atom_site_site_symmetry_order
_atom_site_calc_flag
_atom_site_refinement_flags_posn
_atom_site_refinement_flags_adp
_atom_site_refinement_flags_occupancy
_atom_site_disorder_assembly
_atom_site_disorder_group
C300 C 0.6279(7) 0.7401(7) 0.2242(5) 0.0170(5) Uani 0.1851(7) 1 d . . P A 2
H30A H 0.689783 0.684811 0.198468 0.025 Uiso 0.1851(7) 1 calc R U P A 2
H30B H 0.655827 0.776625 0.243855 0.025 Uiso 0.1851(7) 1 calc R U P A 2
H30C H 0.584498 0.786586 0.197589 0.025 Uiso 0.1851(7) 1 calc R U P A 2
Br2 Br 0.63296(9) 0.61460(9) 0.34045(6) 0.0220(3) Uani 0.1851(7) 1 d . . P A 2
C301 C 0.6356(2) 0.64003(19) 0.31713(13) 0.0170(5) Uani 0.8149(7) 1 d . . P A 1
H30D H 0.702855 0.589299 0.291231 0.025 Uiso 0.8149(7) 1 calc R U P A 1
H30E H 0.601035 0.606748 0.352934 0.025 Uiso 0.8149(7) 1 calc R U P A 1
H30F H 0.653881 0.689273 0.332484 0.025 Uiso 0.8149(7) 1 calc R U P A 1
Br1 Br 0.61567(2) 0.76839(2) 0.19889(2) 0.01581(6) Uani 0.8149(7) 1 d . . P A 1
Br3 Br 0.32929(2) 0.77422(2) 0.23853(2) 0.01216(3) Uani 1 1 d . . . . .
Ge1 Ge 0.40188(2) 0.81454(2) 0.31819(2) 0.00893(3) Uani 1 1 d . . . . .
Ge2 Ge 0.49666(2) 0.60806(2) 0.23813(2) 0.00943(3) Uani 1 1 d . . . . .
O1 O 0.38740(8) 0.63026(7) 0.37038(4) 0.01320(19) Uani 1 1 d . . . . .
C3 C 0.36607(10) 0.96027(10) 0.32568(6) 0.0098(2) Uani 1 1 d . . . . .
C4 C 0.25313(11) 1.04838(10) 0.24557(6) 0.0120(2) Uani 1 1 d . . . . .
C5 C 0.17822(11) 1.09761(10) 0.13733(6) 0.0132(3) Uani 1 1 d . . . . .
C6 C 0.42351(11) 0.52174(10) 0.29069(6) 0.0125(3) Uani 1 1 d . . . . .
C7 C 0.12373(11) 1.05943(10) 0.19096(7) 0.0139(3) Uani 1 1 d . . . . .
H7 H 0.060284 1.049911 0.190716 0.017 Uiso 1 1 calc R U . . .
C8 C 0.15876(11) 1.03459(10) 0.24510(6) 0.0127(3) Uani 1 1 d . . . . .
C9 C 0.60699(12) 0.39062(11) 0.06766(7) 0.0161(3) Uani 1 1 d . . . . .
H9 H 0.625115 0.337788 0.039916 0.019 Uiso 1 1 calc R U . . .
C10 C 0.41293(11) 1.10351(11) 0.18827(7) 0.0146(3) Uani 1 1 d . . . . .
H10 H 0.430741 1.080505 0.229024 0.017 Uiso 1 1 calc R U . . .
C11 C 0.29417(11) 0.70323(10) 0.40740(6) 0.0119(2) Uani 1 1 d . . . . .
C12 C 0.67906(11) 0.38587(10) 0.09999(7) 0.0150(3) Uani 1 1 d . . . . .
H12 H 0.749064 0.331317 0.092279 0.018 Uiso 1 1 calc R U . . .
C13 C 0.40736(11) 0.97743(10) 0.37181(6) 0.0107(2) Uani 1 1 d . . . . .
C14 C 0.89416(11) 0.43025(10) 0.23470(6) 0.0128(3) Uani 1 1 d . . . . .
C15 C 0.21842(11) 0.67417(10) 0.45325(6) 0.0137(3) Uani 1 1 d . . . . .
C16 C 0.36993(11) 0.55191(10) 0.35293(6) 0.0132(3) Uani 1 1 d . . . . .
C17 C 0.50770(11) 0.47398(11) 0.07648(6) 0.0139(3) Uani 1 1 d . . . . .
H17 H 0.459448 0.478824 0.053009 0.017 Uiso 1 1 calc R U . . .
C18 C 0.41063(11) 0.85461(11) 0.49114(6) 0.0145(3) Uani 1 1 d . . . . .
H18 H 0.348106 0.890083 0.472454 0.017 Uiso 1 1 calc R U . . .
C19 C 0.51375(11) 0.90533(10) 0.38486(6) 0.0114(2) Uani 1 1 d . . . . .
C20 C 0.31146(11) 1.08436(10) 0.19104(6) 0.0130(3) Uani 1 1 d . . . . .
C21 C 0.27264(11) 1.10791(10) 0.13800(6) 0.0140(3) Uani 1 1 d . . . . .
H21 H 0.312268 1.131713 0.101275 0.017 Uiso 1 1 calc R U . . .
C22 C 0.28681(11) 0.80109(10) 0.39332(6) 0.0113(2) Uani 1 1 d . . . . .
C23 C 0.38484(11) 0.73081(10) 0.08580(6) 0.0117(2) Uani 1 1 d . . . . .
C24 C 0.11913(11) 0.85260(11) 0.47897(7) 0.0156(3) Uani 1 1 d . . . . .
H24 H 0.058442 0.904701 0.504761 0.019 Uiso 1 1 calc R U . . .
C25 C 0.54642(10) 0.54154(10) 0.15580(6) 0.0103(2) Uani 1 1 d . . . . .
C26 C 0.88058(11) 0.49387(10) 0.18309(6) 0.0127(3) Uani 1 1 d . . . . .
H26 H 0.925841 0.531033 0.168149 0.015 Uiso 1 1 calc R U . . .
C27 C 0.65056(11) 0.45999(10) 0.14381(6) 0.0114(2) Uani 1 1 d . . . . .
C28 C 0.12930(11) 1.13262(10) 0.08240(7) 0.0145(3) Uani 1 1 d . . . . .
H28 H 0.080185 1.096656 0.085448 0.017 Uiso 1 1 calc R U . . .
C29 C 0.41427(11) 0.43776(10) 0.27215(7) 0.0151(3) Uani 1 1 d . . . . .
H29 H 0.450482 0.412915 0.230386 0.018 Uiso 1 1 calc R U . . .
C30 C 0.98164(11) 0.41960(11) 0.26485(7) 0.0153(3) Uani 1 1 d . . . . .
H30 H 0.997086 0.482208 0.255408 0.018 Uiso 1 1 calc R U . . .
C31 C 0.28435(11) 1.04324(10) 0.30533(6) 0.0115(2) Uani 1 1 d . . . . .
C32 C 0.83121(11) 0.37334(10) 0.25431(6) 0.0136(3) Uani 1 1 d . . . . .
H32 H 0.841747 0.327705 0.288373 0.016 Uiso 1 1 calc R U . . .
C33 C 0.19651(11) 0.87722(10) 0.43126(6) 0.0134(3) Uani 1 1 d . . . . .
H33 H 0.188052 0.945744 0.424423 0.016 Uiso 1 1 calc R U . . .
C34 C 0.73483(10) 0.45035(10) 0.17594(6) 0.0111(2) Uani 1 1 d . . . . .
C35 C 0.51520(11) 0.85297(10) 0.44206(6) 0.0126(3) Uani 1 1 d . . . . .
C36 C 0.37436(11) 0.64214(10) 0.11567(6) 0.0115(2) Uani 1 1 d . . . . .
C37 C 0.18212(11) 0.71439(11) 0.11833(7) 0.0162(3) Uani 1 1 d . . . . .
H37 H 0.112620 0.709544 0.130661 0.019 Uiso 1 1 calc R U . . .
C38 C 0.75247(11) 0.38097(10) 0.22544(6) 0.0121(2) Uani 1 1 d . . . . .
C39 C 0.61777(11) 0.96364(11) 0.28034(6) 0.0142(3) Uani 1 1 d . . . . .
H39 H 0.564491 0.956876 0.261569 0.017 Uiso 1 1 calc R U . . .
C40 C 0.49378(11) 0.74377(10) 0.06757(6) 0.0130(3) Uani 1 1 d . . . . .
H40 H 0.530302 0.711130 0.101247 0.016 Uiso 1 1 calc R U . . .
C41 C 0.35553(11) 1.06976(10) 0.40371(6) 0.0143(3) Uani 1 1 d . . . . .
H41 H 0.380867 1.079387 0.436310 0.017 Uiso 1 1 calc R U . . .
C42 C 0.69758(11) 0.30614(10) 0.24517(7) 0.0153(3) Uani 1 1 d . . . . .
H42 H 0.634940 0.328390 0.226479 0.018 Uiso 1 1 calc R U . . .
C43 C 0.80308(11) 0.50497(10) 0.15259(6) 0.0116(2) Uani 1 1 d . . . . .
C44 C 0.30118(12) 0.51216(11) 0.39614(7) 0.0155(3) Uani 1 1 d . . . . .
C45 C 0.27141(11) 0.63492(11) 0.13303(7) 0.0141(3) Uani 1 1 d . . . . .
C46 C 0.61419(11) 0.90376(10) 0.34177(6) 0.0127(3) Uani 1 1 d . . . . .
C47 C 0.12917(11) 0.75250(11) 0.48961(6) 0.0152(3) Uani 1 1 d . . . . .
H47 H 0.074602 0.737619 0.521983 0.018 Uiso 1 1 calc R U . . .
C48 C 0.79918(11) 0.56876(10) 0.09291(6) 0.0146(3) Uani 1 1 d . . . . .
H48 H 0.720268 0.608638 0.094629 0.018 Uiso 1 1 calc R U . . .
C49 C 0.26738(12) 1.14744(11) 0.38813(7) 0.0168(3) Uani 1 1 d . . . . .
H49 H 0.228995 1.208289 0.411823 0.020 Uiso 1 1 calc R U . . .
C50 C 0.61597(12) 0.79945(10) 0.45556(7) 0.0155(3) Uani 1 1 d . . . . .
H50 H 0.616790 0.763238 0.493991 0.019 Uiso 1 1 calc R U . . .
C51 C 0.47669(10) 0.55094(10) 0.11887(6) 0.0111(2) Uani 1 1 d . . . . .
C52 C 0.35205(12) 0.39081(11) 0.31492(7) 0.0188(3) Uani 1 1 d . . . . .
H52 H 0.348982 0.332033 0.302613 0.023 Uiso 1 1 calc R U . . .
C53 C 0.65218(13) 0.29973(12) 0.31660(7) 0.0206(3) Uani 1 1 d . . . . .
H53A H 0.606990 0.259853 0.326386 0.031 Uiso 1 1 calc R U . . .
H53B H 0.607169 0.367962 0.333900 0.031 Uiso 1 1 calc R U . . .
H53C H 0.713368 0.267294 0.335189 0.031 Uiso 1 1 calc R U . . .
C54 C 0.29403(12) 0.42881(11) 0.37569(7) 0.0189(3) Uani 1 1 d . . . . .
H54 H 0.249137 0.397584 0.403465 0.023 Uiso 1 1 calc R U . . .
C55 C 0.03970(13) 0.93248(12) 0.28707(8) 0.0229(3) Uani 1 1 d . . . . .
H55A H -0.023197 0.976062 0.271726 0.034 Uiso 1 1 calc R U . . .
H55B H 0.014752 0.896659 0.324847 0.034 Uiso 1 1 calc R U . . .
H55C H 0.094076 0.883320 0.254489 0.034 Uiso 1 1 calc R U . . .
C56 C 0.71116(11) 0.84995(11) 0.35805(7) 0.0159(3) Uani 1 1 d . . . . .
H56 H 0.778344 0.848608 0.329413 0.019 Uiso 1 1 calc R U . . .
C57 C 0.05739(13) 1.24635(11) 0.08747(7) 0.0209(3) Uani 1 1 d . . . . .
H57A H 0.103381 1.284099 0.083715 0.031 Uiso 1 1 calc R U . . .
H57B H 0.001147 1.260885 0.128234 0.031 Uiso 1 1 calc R U . . .
H57C H 0.021738 1.266643 0.053696 0.031 Uiso 1 1 calc R U . . .
C58 C 0.85387(12) 0.50070(12) 0.03434(7) 0.0202(3) Uani 1 1 d . . . . .
H58A H 0.853863 0.542857 -0.003519 0.030 Uiso 1 1 calc R U . . .
H58B H 0.812830 0.459101 0.035639 0.030 Uiso 1 1 calc R U . . .
H58C H 0.929750 0.456785 0.033583 0.030 Uiso 1 1 calc R U . . .
C59 C 0.29336(11) 0.80716(10) 0.07158(6) 0.0140(3) Uani 1 1 d . . . . .
H59 H 0.300519 0.866405 0.051003 0.017 Uiso 1 1 calc R U . . .
C60 C 0.09206(11) 0.99729(11) 0.30294(7) 0.0171(3) Uani 1 1 d . . . . .
H60 H 0.143425 0.954209 0.327728 0.021 Uiso 1 1 calc R U . . .
C61 C 0.73114(12) 0.92571(12) 0.23193(7) 0.0209(3) Uani 1 1 d . . . . .
H61A H 0.725296 0.958833 0.191471 0.031 Uiso 1 1 calc R U . . .
H61B H 0.758358 0.852397 0.227028 0.031 Uiso 1 1 calc R U . . .
H61C H 0.782297 0.941639 0.246294 0.031 Uiso 1 1 calc R U . . .
C62 C 0.85506(12) 0.64297(11) 0.08454(7) 0.0197(3) Uani 1 1 d . . . . .
H62A H 0.934767 0.605347 0.075281 0.030 Uiso 1 1 calc R U . . .
H62B H 0.827716 0.681979 0.123268 0.030 Uiso 1 1 calc R U . . .
H62C H 0.838436 0.689057 0.049717 0.030 Uiso 1 1 calc R U . . .
C63 C 0.23599(11) 1.13530(10) 0.33772(7) 0.0159(3) Uani 1 1 d . . . . .
H63 H 0.180227 1.190772 0.324695 0.019 Uiso 1 1 calc R U . . .
C64 C 0.39098(12) 1.21642(11) 0.18088(8) 0.0207(3) Uani 1 1 d . . . . .
H64A H 0.370440 1.241704 0.142004 0.031 Uiso 1 1 calc R U . . .
H64B H 0.457547 1.225937 0.179117 0.031 Uiso 1 1 calc R U . . .
H64C H 0.330934 1.253709 0.216800 0.031 Uiso 1 1 calc R U . . .
C65 C 0.57109(12) 0.68901(12) 0.00586(7) 0.0208(3) Uani 1 1 d . . . . .
H65A H 0.536018 0.716460 -0.027902 0.031 Uiso 1 1 calc R U . . .
H65B H 0.586685 0.616634 0.010673 0.031 Uiso 1 1 calc R U . . .
H65C H 0.639956 0.698950 -0.004621 0.031 Uiso 1 1 calc R U . . .
C66 C 0.19182(11) 0.79949(11) 0.08652(7) 0.0147(3) Uani 1 1 d . . . . .
C67 C 0.41569(13) 0.74731(11) 0.50933(7) 0.0195(3) Uani 1 1 d . . . . .
H67A H 0.441963 0.707130 0.471207 0.029 Uiso 1 1 calc R U . . .
H67B H 0.342161 0.750804 0.533168 0.029 Uiso 1 1 calc R U . . .
H67C H 0.466164 0.715587 0.535231 0.029 Uiso 1 1 calc R U . . .
C68 C 0.24178(12) 0.56133(11) 0.46143(7) 0.0155(3) Uani 1 1 d . . . . .
C69 C 0.16980(13) 0.57394(13) 0.23235(8) 0.0241(3) Uani 1 1 d . . . . .
H69A H 0.098274 0.622090 0.227967 0.036 Uiso 1 1 calc R U . . .
H69B H 0.196642 0.605323 0.256284 0.036 Uiso 1 1 calc R U . . .
H69C H 0.161983 0.513567 0.254533 0.036 Uiso 1 1 calc R U . . .
C70 C 0.58229(13) 1.07632(11) 0.29212(7) 0.0195(3) Uani 1 1 d . . . . .
H70A H 0.584202 1.112962 0.252136 0.029 Uiso 1 1 calc R U . . .
H70B H 0.632587 1.084890 0.311257 0.029 Uiso 1 1 calc R U . . .
H70C H 0.507405 1.103084 0.320499 0.029 Uiso 1 1 calc R U . . .
C71 C 0.21494(13) 1.10761(12) 0.01817(7) 0.0211(3) Uani 1 1 d . . . . .
H71A H 0.177682 1.124745 -0.014808 0.032 Uiso 1 1 calc R U . . .
H71B H 0.261809 1.035288 0.016142 0.032 Uiso 1 1 calc R U . . .
H71C H 0.260256 1.146767 0.011975 0.032 Uiso 1 1 calc R U . . .
C72 C 0.51344(12) 1.04362(12) 0.13560(8) 0.0218(3) Uani 1 1 d . . . . .
H72A H 0.497847 1.063915 0.095026 0.033 Uiso 1 1 calc R U . . .
H72B H 0.530254 0.971214 0.142152 0.033 Uiso 1 1 calc R U . . .
H72C H 0.576573 1.057369 0.135896 0.033 Uiso 1 1 calc R U . . .
C73 C 0.38725(13) 0.91359(12) 0.54957(7) 0.0218(3) Uani 1 1 d . . . . .
H73A H 0.384231 0.981776 0.537298 0.033 Uiso 1 1 calc R U . . .
H73B H 0.445885 0.878680 0.569859 0.033 Uiso 1 1 calc R U . . .
H73C H 0.316654 0.918078 0.578982 0.033 Uiso 1 1 calc R U . . .
C74 C 0.48011(12) 0.85409(11) 0.06356(8) 0.0204(3) Uani 1 1 d . . . . .
H74A H 0.550627 0.857339 0.059965 0.031 Uiso 1 1 calc R U . . .
H74B H 0.425278 0.889981 0.101542 0.031 Uiso 1 1 calc R U . . .
H74C H 0.455641 0.885745 0.026618 0.031 Uiso 1 1 calc R U . . .
C75 C 0.09765(11) 0.88028(11) 0.06492(7) 0.0177(3) Uani 1 1 d . . . . .
H75 H 0.114406 0.942132 0.054464 0.021 Uiso 1 1 calc R U . . .
C76 C 0.25212(11) 0.54393(11) 0.16691(7) 0.0170(3) Uani 1 1 d . . . . .
H76 H 0.323694 0.493554 0.172623 0.020 Uiso 1 1 calc R U . . .
C77 C 0.71388(12) 0.79793(11) 0.41461(7) 0.0166(3) Uani 1 1 d . . . . .
C78 C 0.78139(13) 0.20178(11) 0.21770(8) 0.0222(3) Uani 1 1 d . . . . .
H78A H 0.808185 0.207085 0.171952 0.033 Uiso 1 1 calc R U . . .
H78B H 0.745958 0.153482 0.227999 0.033 Uiso 1 1 calc R U . . .
H78C H 0.843351 0.178393 0.235660 0.033 Uiso 1 1 calc R U . . .
C79 C 1.08746(12) 0.33007(11) 0.23562(7) 0.0196(3) Uani 1 1 d . . . . .
H79A H 1.108876 0.338274 0.189879 0.029 Uiso 1 1 calc R U . . .
H79B H 1.075315 0.267317 0.246047 0.029 Uiso 1 1 calc R U . . .
H79C H 1.146090 0.327150 0.252174 0.029 Uiso 1 1 calc R U . . .
C80 C 0.31961(13) 0.51521(11) 0.50360(7) 0.0209(3) Uani 1 1 d . . . . .
H80A H 0.335768 0.442794 0.509152 0.031 Uiso 1 1 calc R U . . .
H80B H 0.284201 0.548712 0.544665 0.031 Uiso 1 1 calc R U . . .
H80C H 0.388210 0.524886 0.483718 0.031 Uiso 1 1 calc R U . . .
C81 C 0.94739(14) 0.40710(15) 0.33617(8) 0.0297(4) Uani 1 1 d . . . . .
H81A H 0.941822 0.341462 0.346479 0.044 Uiso 1 1 calc R U . . .
H81B H 0.875915 0.461228 0.354333 0.044 Uiso 1 1 calc R U . . .
H81C H 1.002458 0.410592 0.353439 0.044 Uiso 1 1 calc R U . . .
C82 C 0.13576(13) 0.54377(12) 0.49148(7) 0.0212(3) Uani 1 1 d . . . . .
H82A H 0.087773 0.570719 0.463880 0.032 Uiso 1 1 calc R U . . .
H82B H 0.097969 0.578217 0.532202 0.032 Uiso 1 1 calc R U . . .
H82C H 0.153686 0.471136 0.497580 0.032 Uiso 1 1 calc R U . . .
B1 B 0.55358(12) 0.69593(11) 0.27650(7) 0.0125(3) Uani 1 1 d . . . . .
C84 C 0.21366(13) 0.49377(12) 0.12801(8) 0.0235(3) Uani 1 1 d . . . . .
H84A H 0.265328 0.479012 0.085776 0.035 Uiso 1 1 calc R U . . .
H84B H 0.140374 0.539498 0.124991 0.035 Uiso 1 1 calc R U . . .
H84C H 0.210660 0.430716 0.148375 0.035 Uiso 1 1 calc R U . . .
C85 C 0.00250(13) 1.08553(14) 0.34511(8) 0.0269(4) Uani 1 1 d . . . . .
H85A H -0.047110 1.131180 0.321354 0.040 Uiso 1 1 calc R U . . .
H85B H 0.036692 1.122473 0.359239 0.040 Uiso 1 1 calc R U . . .
H85C H -0.039308 1.059343 0.381670 0.040 Uiso 1 1 calc R U . . .
C86 C 0.09131(16) 0.84619(13) 0.00504(9) 0.0328(4) Uani 1 1 d . . . . .
H86A H 0.030914 0.898992 -0.008748 0.049 Uiso 1 1 calc R U . . .
H86B H 0.078226 0.783766 0.013353 0.049 Uiso 1 1 calc R U . . .
H86C H 0.160732 0.833921 -0.027949 0.049 Uiso 1 1 calc R U . . .
C87 C -0.01292(13) 0.90946(14) 0.11535(9) 0.0330(4) Uani 1 1 d . . . . .
H87A H -0.068614 0.966668 0.100546 0.049 Uiso 1 1 calc R U . . .
H87B H -0.006402 0.928638 0.153891 0.049 Uiso 1 1 calc R U . . .
H87C H -0.034700 0.851812 0.123999 0.049 Uiso 1 1 calc R U . . .
C88 C 0.82252(13) 0.74235(13) 0.43022(8) 0.0248(3) Uani 1 1 d . . . . .
H88 H 0.808238 0.705347 0.470668 0.030 Uiso 1 1 calc R U . . .
C89 C 0.86839(14) 0.81695(15) 0.43967(9) 0.0319(4) Uani 1 1 d . . . . .
H89A H 0.938007 0.779764 0.449963 0.048 Uiso 1 1 calc R U . . .
H89B H 0.815614 0.863194 0.474129 0.048 Uiso 1 1 calc R U . . .
H89C H 0.880948 0.855740 0.400981 0.048 Uiso 1 1 calc R U . . .
C90 C 0.90570(17) 0.66467(18) 0.37980(11) 0.0524(6) Uani 1 1 d . . . . .
H90A H 0.926085 0.699567 0.340508 0.079 Uiso 1 1 calc R U . . .
H90B H 0.873062 0.619996 0.372987 0.079 Uiso 1 1 calc R U . . .
H90C H 0.971413 0.624535 0.393495 0.079 Uiso 1 1 calc R U . . .

loop_
_atom_site_aniso_label
_atom_site_aniso_U_11
_atom_site_aniso_U_22
_atom_site_aniso_U_33
_atom_site_aniso_U_23
_atom_site_aniso_U_13
_atom_site_aniso_U_12
C300 0.0161(9) 0.0152(11) 0.0182(12) -0.0014(8) -0.0070(10) -0.0028(8)
Br2 0.0198(4) 0.0204(6) 0.0243(6) -0.0064(4) -0.0139(5) 0.0007(4)
C301 0.0161(9) 0.0152(11) 0.0182(12) -0.0014(8) -0.0070(10) -0.0028(8)
Br1 0.01630(9) 0.01552(9) 0.01411(10) -0.00324(7) 0.00187(7) -0.00838(7)
Br3 0.01192(6) 0.01264(6) 0.01092(6) -0.00251(5) -0.00460(5) -0.00220(5)
Ge1 0.00980(6) 0.00833(6) 0.00795(6) -0.00083(5) -0.00208(5) -0.00297(5)
Ge2 0.01025(6) 0.00937(6) 0.00834(6) -0.00149(5) -0.00221(5) -0.00344(5)
O1 0.0148(5) 0.0108(4) 0.0128(5) -0.0033(4) 0.0002(4) -0.0058(4)
C3 0.0103(6) 0.0100(6) 0.0084(6) 0.0002(5) -0.0009(5) -0.0047(5)
C4 0.0131(6) 0.0094(6) 0.0112(6) 0.0002(5) -0.0050(5) -0.0012(5)
C5 0.0161(6) 0.0101(6) 0.0122(6) -0.0004(5) -0.0059(5) -0.0025(5)
C6 0.0135(6) 0.0115(6) 0.0116(6) -0.0001(5) -0.0031(5) -0.0043(5)
C7 0.0137(6) 0.0131(6) 0.0147(7) 0.0009(5) -0.0053(5) -0.0045(5)
C8 0.0135(6) 0.0105(6) 0.0115(6) 0.0006(5) -0.0034(5) -0.0025(5)
C9 0.0185(7) 0.0154(7) 0.0149(7) -0.0058(5) -0.0041(5) -0.0059(5)
C10 0.0148(6) 0.0170(7) 0.0133(6) 0.0030(5) -0.0056(5) -0.0074(5)
C11 0.0134(6) 0.0129(6) 0.0086(6) -0.0019(5) -0.0025(5) -0.0043(5)
C12 0.0135(6) 0.0134(6) 0.0149(7) -0.0024(5) -0.0027(5) -0.0027(5)
C13 0.0118(6) 0.0114(6) 0.0094(6) 0.0021(5) -0.0027(5) -0.0059(5)
C14 0.0111(6) 0.0107(6) 0.0143(6) -0.0031(5) -0.0030(5) -0.0016(5)
C15 0.0176(6) 0.0143(6) 0.0105(6) 0.0007(5) -0.0041(5) -0.0076(5)
C16 0.0164(6) 0.0101(6) 0.0133(6) -0.0003(5) -0.0046(5) -0.0051(5)
C17 0.0145(6) 0.0176(7) 0.0121(6) -0.0012(5) -0.0047(5) -0.0075(5)
C18 0.0178(6) 0.0163(7) 0.0119(6) 0.0019(5) -0.0060(5) -0.0082(5)
C19 0.0138(6) 0.0096(6) 0.0119(6) -0.0012(5) -0.0051(5) -0.0042(5)
C20 0.0137(6) 0.0106(6) 0.0137(6) 0.0003(5) -0.0049(5) -0.0032(5)
C21 0.0160(6) 0.0138(6) 0.0108(6) 0.0018(5) -0.0036(5) -0.0052(5)
C22 0.0129(6) 0.0141(6) 0.0083(6) 0.0007(5) -0.0038(5) -0.0062(5)
C23 0.0123(6) 0.0138(6) 0.0094(6) -0.0023(5) -0.0033(5) -0.0047(5)
C24 0.0150(6) 0.0158(7) 0.0119(6) -0.0027(5) -0.0019(5) -0.0028(5)
C25 0.0114(6) 0.0103(6) 0.0091(6) -0.0003(5) -0.0015(5) -0.0050(5)
C26 0.0105(6) 0.0112(6) 0.0147(6) -0.0009(5) -0.0010(5) -0.0043(5)
C27 0.0118(6) 0.0134(6) 0.0099(6) 0.0010(5) -0.0028(5) -0.0063(5)
C28 0.0184(6) 0.0146(6) 0.0132(6) 0.0025(5) -0.0088(5) -0.0067(5)
C29 0.0171(6) 0.0143(6) 0.0138(6) -0.0024(5) -0.0038(5) -0.0059(5)
C30 0.0148(6) 0.0165(7) 0.0164(7) 0.0007(5) -0.0068(5) -0.0064(5)
C31 0.0118(6) 0.0127(6) 0.0094(6) 0.0014(5) -0.0025(5) -0.0050(5)
C32 0.0155(6) 0.0116(6) 0.0126(6) 0.0020(5) -0.0052(5) -0.0039(5)
C33 0.0149(6) 0.0128(6) 0.0123(6) -0.0004(5) -0.0054(5) -0.0039(5)
C34 0.0094(6) 0.0104(6) 0.0111(6) -0.0029(5) -0.0019(5) -0.0014(5)
C35 0.0167(6) 0.0112(6) 0.0133(6) 0.0000(5) -0.0065(5) -0.0072(5)
C36 0.0120(6) 0.0146(6) 0.0082(6) -0.0027(5) -0.0030(5) -0.0046(5)
C37 0.0104(6) 0.0205(7) 0.0181(7) -0.0018(6) -0.0042(5) -0.0059(5)
C38 0.0113(6) 0.0106(6) 0.0129(6) -0.0014(5) -0.0017(5) -0.0036(5)
C39 0.0151(6) 0.0171(7) 0.0128(6) 0.0012(5) -0.0043(5) -0.0089(5)
C40 0.0125(6) 0.0146(6) 0.0126(6) -0.0005(5) -0.0034(5) -0.0060(5)
C41 0.0198(7) 0.0131(6) 0.0122(6) 0.0003(5) -0.0054(5) -0.0079(5)
C42 0.0153(6) 0.0137(6) 0.0183(7) 0.0021(5) -0.0048(5) -0.0079(5)
C43 0.0110(6) 0.0100(6) 0.0106(6) -0.0010(5) -0.0007(5) -0.0024(5)
C44 0.0189(7) 0.0139(6) 0.0130(6) 0.0002(5) -0.0032(5) -0.0068(5)
C45 0.0136(6) 0.0161(6) 0.0131(6) -0.0007(5) -0.0036(5) -0.0063(5)
C46 0.0150(6) 0.0116(6) 0.0133(6) -0.0010(5) -0.0048(5) -0.0064(5)
C47 0.0155(6) 0.0189(7) 0.0107(6) 0.0013(5) -0.0016(5) -0.0083(5)
C48 0.0129(6) 0.0153(6) 0.0126(6) 0.0023(5) -0.0027(5) -0.0038(5)
C49 0.0212(7) 0.0109(6) 0.0152(7) -0.0026(5) -0.0040(6) -0.0036(5)
C50 0.0201(7) 0.0137(6) 0.0156(7) 0.0031(5) -0.0092(5) -0.0073(5)
C51 0.0107(6) 0.0122(6) 0.0103(6) 0.0004(5) -0.0021(5) -0.0051(5)
C52 0.0238(7) 0.0149(7) 0.0198(7) -0.0025(6) -0.0048(6) -0.0101(6)
C53 0.0213(7) 0.0210(7) 0.0193(7) 0.0054(6) -0.0045(6) -0.0108(6)
C54 0.0237(7) 0.0169(7) 0.0178(7) 0.0014(6) -0.0023(6) -0.0126(6)
C55 0.0190(7) 0.0281(8) 0.0239(8) 0.0081(6) -0.0060(6) -0.0140(6)
C56 0.0139(6) 0.0166(7) 0.0184(7) -0.0008(5) -0.0049(5) -0.0066(5)
C57 0.0243(7) 0.0162(7) 0.0197(7) 0.0027(6) -0.0116(6) -0.0024(6)
C58 0.0218(7) 0.0238(8) 0.0128(7) 0.0006(6) -0.0015(6) -0.0095(6)
C59 0.0158(6) 0.0131(6) 0.0134(6) 0.0002(5) -0.0053(5) -0.0052(5)
C60 0.0149(6) 0.0220(7) 0.0137(7) 0.0060(6) -0.0050(5) -0.0076(6)
C61 0.0180(7) 0.0302(8) 0.0154(7) 0.0017(6) -0.0028(6) -0.0123(6)
C62 0.0203(7) 0.0158(7) 0.0181(7) 0.0032(6) 0.0005(6) -0.0077(6)
C63 0.0169(6) 0.0115(6) 0.0153(7) 0.0010(5) -0.0052(5) -0.0016(5)
C64 0.0195(7) 0.0175(7) 0.0271(8) 0.0000(6) -0.0074(6) -0.0086(6)
C65 0.0186(7) 0.0268(8) 0.0166(7) -0.0060(6) 0.0022(6) -0.0122(6)
C66 0.0129(6) 0.0148(6) 0.0155(7) -0.0034(5) -0.0055(5) -0.0025(5)
C67 0.0245(7) 0.0217(7) 0.0180(7) 0.0062(6) -0.0095(6) -0.0138(6)
C68 0.0209(7) 0.0140(6) 0.0114(6) 0.0019(5) -0.0025(5) -0.0088(5)
C69 0.0198(7) 0.0306(8) 0.0220(8) 0.0038(7) -0.0028(6) -0.0135(6)
C70 0.0258(7) 0.0181(7) 0.0186(7) 0.0046(6) -0.0065(6) -0.0136(6)
C71 0.0262(8) 0.0200(7) 0.0133(7) 0.0024(6) -0.0076(6) -0.0046(6)
C72 0.0164(7) 0.0237(8) 0.0243(8) -0.0035(6) -0.0040(6) -0.0071(6)
C73 0.0264(8) 0.0253(8) 0.0150(7) -0.0024(6) -0.0049(6) -0.0114(6)
C74 0.0182(7) 0.0171(7) 0.0270(8) 0.0012(6) -0.0050(6) -0.0093(6)
C75 0.0148(6) 0.0145(7) 0.0231(7) -0.0007(6) -0.0086(6) -0.0025(5)
C76 0.0137(6) 0.0182(7) 0.0196(7) 0.0033(6) -0.0046(5) -0.0077(5)
C77 0.0167(6) 0.0153(7) 0.0205(7) 0.0005(6) -0.0104(6) -0.0053(5)
C78 0.0221(7) 0.0152(7) 0.0296(9) -0.0002(6) -0.0050(6) -0.0093(6)
C79 0.0147(6) 0.0201(7) 0.0241(8) 0.0031(6) -0.0084(6) -0.0058(6)
C80 0.0268(8) 0.0171(7) 0.0159(7) 0.0025(6) -0.0068(6) -0.0062(6)
C81 0.0268(8) 0.0496(11) 0.0176(8) -0.0040(7) -0.0094(7) -0.0166(8)
C82 0.0256(8) 0.0208(7) 0.0169(7) 0.0009(6) 0.0006(6) -0.0139(6)
B1 0.0120(6) 0.0116(7) 0.0137(7) -0.0031(6) -0.0027(6) -0.0041(5)
C84 0.0225(7) 0.0204(7) 0.0315(9) 0.0012(6) -0.0086(7) -0.0120(6)
C85 0.0220(8) 0.0371(9) 0.0161(7) -0.0022(7) 0.0004(6) -0.0098(7)
C86 0.0370(10) 0.0262(9) 0.0323(9) -0.0027(7) -0.0232(8) 0.0010(7)
C87 0.0149(7) 0.0357(10) 0.0338(10) 0.0007(8) -0.0062(7) 0.0033(7)
C88 0.0182(7) 0.0293(8) 0.0254(8) 0.0062(7) -0.0123(6) -0.0054(6)
C89 0.0231(8) 0.0523(11) 0.0288(9) 0.0102(8) -0.0141(7) -0.0212(8)
C90 0.0326(10) 0.0494(13) 0.0526(14) -0.0136(11) -0.0228(10) 0.0174(9)

loop_
_atom_type_symbol
_atom_type_description
_atom_type_scat_dispersion_real
_atom_type_scat_dispersion_imag
_atom_type_scat_source
C C 0.0033 0.0016 'International Tables Vol C Tables 4.2.6.8 and 6.1.1.4'
Ge Ge 0.1547 1.8001 'International Tables Vol C Tables 4.2.6.8 and 6.1.1.4'
Br Br -0.2901 2.4595 'International Tables Vol C Tables 4.2.6.8 and 6.1.1.4'
O O 0.0106 0.0060 'International Tables Vol C Tables 4.2.6.8 and 6.1.1.4'
B B 0.0013 0.0007 'International Tables Vol C Tables 4.2.6.8 and 6.1.1.4'
H H 0.0000 0.0000 'International Tables Vol C Tables 4.2.6.8 and 6.1.1.4'

loop_
_geom_angle_atom_site_label_1
_geom_angle_atom_site_label_2
_geom_angle_atom_site_label_3
_geom_angle
_geom_angle_site_symmetry_1
_geom_angle_site_symmetry_3
_geom_angle_publ_flag
B1 C300 H30A 109.5 . . ?
B1 C300 H30B 109.5 . . ?
H30A C300 H30B 109.5 . . ?
B1 C300 H30C 109.5 . . ?
H30A C300 H30C 109.5 . . ?
H30B C300 H30C 109.5 . . ?
B1 C301 H30D 109.5 . . ?
B1 C301 H30E 109.5 . . ?
H30D C301 H30E 109.5 . . ?
B1 C301 H30F 109.5 . . ?
H30D C301 H30F 109.5 . . ?
H30E C301 H30F 109.5 . . ?
Ge1 Br3 Ge2 79.187(6) . . ?
C3 Ge1 C22 98.48(5) . . ?
C3 Ge1 B1 129.96(6) . . ?
C22 Ge1 B1 125.36(6) . . ?
C3 Ge1 Br3 114.27(4) . . ?
C22 Ge1 Br3 95.97(4) . . ?
B1 Ge1 Br3 86.47(4) . . ?
C6 Ge2 C25 99.28(5) . . ?
C6 Ge2 B1 122.52(6) . . ?
C25 Ge2 B1 133.34(6) . . ?
C6 Ge2 Br3 100.64(4) . . ?
C25 Ge2 Br3 108.09(4) . . ?
B1 Ge2 Br3 85.30(4) . . ?
C16 O1 C11 114.40(10) . . ?
C31 C3 C13 118.48(12) . . ?
C31 C3 Ge1 127.71(10) . . ?
C13 C3 Ge1 111.21(9) . . ?
C8 C4 C20 119.55(12) . . ?
C8 C4 C31 122.43(12) . . ?
C20 C4 C31 117.21(12) . . ?
C21 C5 C7 117.81(12) . . ?
C21 C5 C28 122.46(12) . . ?
C7 C5 C28 119.60(12) . . ?
C16 C6 C29 116.35(13) . . ?
C16 C6 Ge2 115.43(10) . . ?
C29 C6 Ge2 128.12(10) . . ?
C5 C7 C8 122.47(13) . . ?
C5 C7 H7 118.8 . . ?
C8 C7 H7 118.8 . . ?
C7 C8 C4 118.91(12) . . ?
C7 C8 C60 119.44(12) . . ?
C4 C8 C60 121.60(12) . . ?
C12 C9 C17 118.86(13) . . ?
C12 C9 H9 120.6 . . ?
C17 C9 H9 120.6 . . ?
C20 C10 C72 112.21(12) . . ?
C20 C10 C64 111.62(11) . . ?
C72 C10 C64 109.74(12) . . ?
C20 C10 H10 107.7 . . ?
C72 C10 H10 107.7 . . ?
C64 C10 H10 107.7 . . ?
C22 C11 O1 114.07(11) . . ?
C22 C11 C15 126.38(12) . . ?
O1 C11 C15 119.54(12) . . ?
C9 C12 C27 121.10(13) . . ?
C9 C12 H12 119.4 . . ?
C27 C12 H12 119.4 . . ?
C41 C13 C3 120.10(12) . . ?
C41 C13 C19 115.73(11) . . ?
C3 C13 C19 123.83(12) . . ?
C32 C14 C26 118.24(12) . . ?
C32 C14 C30 121.70(12) . . ?
C26 C14 C30 119.92(12) . . ?
C11 C15 C47 115.44(12) . . ?
C11 C15 C68 118.34(12) . . ?
C47 C15 C68 126.16(12) . . ?
O1 C16 C44 119.69(12) . . ?
O1 C16 C6 114.47(12) . . ?
C44 C16 C6 125.82(13) . . ?
C9 C17 C51 121.93(12) . . ?
C9 C17 H17 119.0 . . ?
C51 C17 H17 119.0 . . ?
C35 C18 C73 111.12(12) . . ?
C35 C18 C67 111.69(12) . . ?
C73 C18 C67 110.35(12) . . ?
C35 C18 H18 107.8 . . ?
C73 C18 H18 107.8 . . ?
C67 C18 H18 107.8 . . ?
C35 C19 C46 119.59(12) . . ?
C35 C19 C13 121.76(12) . . ?
C46 C19 C13 117.90(11) . . ?
C21 C20 C4 119.06(12) . . ?
C21 C20 C10 118.19(12) . . ?
C4 C20 C10 122.69(12) . . ?
C5 C21 C20 122.15(13) . . ?
C5 C21 H21 118.9 . . ?
C20 C21 H21 118.9 . . ?
C11 C22 C33 116.23(12) . . ?
C11 C22 Ge1 114.89(10) . . ?
C33 C22 Ge1 128.76(10) . . ?
C59 C23 C36 118.70(12) . . ?
C59 C23 C40 119.61(12) . . ?
C36 C23 C40 121.68(11) . . ?
C33 C24 C47 121.10(13) . . ?
C33 C24 H24 119.5 . . ?
C47 C24 H24 119.5 . . ?
C27 C25 C51 118.74(12) . . ?
C27 C25 Ge2 114.32(9) . . ?
C51 C25 Ge2 124.57(9) . . ?
C43 C26 C14 122.44(13) . . ?
C43 C26 H26 118.8 . . ?
C14 C26 H26 118.8 . . ?
C12 C27 C25 119.98(12) . . ?
C12 C27 C34 117.71(12) . . ?
C25 C27 C34 122.29(12) . . ?
C5 C28 C71 113.75(12) . . ?
C5 C28 C57 110.48(11) . . ?
C71 C28 C57 110.37(12) . . ?
C5 C28 H28 107.3 . . ?
C71 C28 H28 107.3 . . ?
C57 C28 H28 107.3 . . ?
C52 C29 C6 120.00(13) . . ?
C52 C29 H29 120.0 . . ?
C6 C29 H29 120.0 . . ?
C14 C30 C79 109.49(12) . . ?
C14 C30 C81 113.46(12) . . ?
C79 C30 C81 109.79(13) . . ?
C14 C30 H30 108.0 . . ?
C79 C30 H30 108.0 . . ?
C81 C30 H30 108.0 . . ?
C63 C31 C3 118.86(12) . . ?
C63 C31 C4 114.36(11) . . ?
C3 C31 C4 126.21(12) . . ?
C14 C32 C38 121.85(12) . . ?
C14 C32 H32 119.1 . . ?
C38 C32 H32 119.1 . . ?
C24 C33 C22 120.01(13) . . ?
C24 C33 H33 120.0 . . ?
C22 C33 H33 120.0 . . ?
C38 C34 C43 119.78(12) . . ?
C38 C34 C27 120.31(12) . . ?
C43 C34 C27 119.69(12) . . ?
C50 C35 C19 119.27(13) . . ?
C50 C35 C18 118.43(12) . . ?
C19 C35 C18 122.27(12) . . ?
C45 C36 C23 119.51(12) . . ?
C45 C36 C51 120.65(12) . . ?
C23 C36 C51 119.09(12) . . ?
C66 C37 C45 122.15(13) . . ?
C66 C37 H37 118.9 . . ?
C45 C37 H37 118.9 . . ?
C32 C38 C34 119.17(12) . . ?
C32 C38 C42 117.64(12) . . ?
C34 C38 C42 122.92(12) . . ?
C46 C39 C61 113.41(12) . . ?
C46 C39 C70 111.21(11) . . ?
C61 C39 C70 108.42(12) . . ?
C46 C39 H39 107.9 . . ?
C61 C39 H39 107.9 . . ?
C70 C39 H39 107.9 . . ?
C74 C40 C23 113.47(11) . . ?
C74 C40 C65 110.09(12) . . ?
C23 C40 C65 111.45(11) . . ?
C74 C40 H40 107.2 . . ?
C23 C40 H40 107.2 . . ?
C65 C40 H40 107.2 . . ?
C49 C41 C13 120.54(13) . . ?
C49 C41 H41 119.7 . . ?
C13 C41 H41 119.7 . . ?
C38 C42 C53 112.98(12) . . ?
C38 C42 C78 108.48(11) . . ?
C53 C42 C78 110.68(12) . . ?
C38 C42 H42 108.2 . . ?
C53 C42 H42 108.2 . . ?
C78 C42 H42 108.2 . . ?
C26 C43 C34 118.25(12) . . ?
C26 C43 C48 119.75(12) . . ?
C34 C43 C48 121.86(12) . . ?
C16 C44 C54 115.72(13) . . ?
C16 C44 C68 118.23(12) . . ?
C54 C44 C68 126.04(13) . . ?
C37 C45 C36 119.27(13) . . ?
C37 C45 C76 117.76(12) . . ?
C36 C45 C76 122.97(12) . . ?
C56 C46 C19 118.38(12) . . ?
C56 C46 C39 119.29(12) . . ?
C19 C46 C39 122.24(12) . . ?
C15 C47 C24 120.76(13) . . ?
C15 C47 H47 119.6 . . ?
C24 C47 H47 119.6 . . ?
C43 C48 C62 114.03(12) . . ?
C43 C48 C58 110.63(11) . . ?
C62 C48 C58 107.83(12) . . ?
C43 C48 H48 108.1 . . ?
C62 C48 H48 108.1 . . ?
C58 C48 H48 108.1 . . ?
C63 C49 C41 119.29(13) . . ?
C63 C49 H49 120.4 . . ?
C41 C49 H49 120.4 . . ?
C77 C50 C35 121.88(13) . . ?
C77 C50 H50 119.1 . . ?
C35 C50 H50 119.1 . . ?
C17 C51 C25 119.00(12) . . ?
C17 C51 C36 114.56(11) . . ?
C25 C51 C36 126.17(12) . . ?
C29 C52 C54 120.97(13) . . ?
C29 C52 H52 119.5 . . ?
C54 C52 H52 119.5 . . ?
C42 C53 H53A 109.5 . . ?
C42 C53 H53B 109.5 . . ?
H53A C53 H53B 109.5 . . ?
C42 C53 H53C 109.5 . . ?
H53A C53 H53C 109.5 . . ?
H53B C53 H53C 109.5 . . ?
C52 C54 C44 120.83(13) . . ?
C52 C54 H54 119.6 . . ?
C44 C54 H54 119.6 . . ?
C60 C55 H55A 109.5 . . ?
C60 C55 H55B 109.5 . . ?
H55A C55 H55B 109.5 . . ?
C60 C55 H55C 109.5 . . ?
H55A C55 H55C 109.5 . . ?
H55B C55 H55C 109.5 . . ?
C46 C56 C77 122.69(13) . . ?
C46 C56 H56 118.7 . . ?
C77 C56 H56 118.7 . . ?
C28 C57 H57A 109.5 . . ?
C28 C57 H57B 109.5 . . ?
H57A C57 H57B 109.5 . . ?
C28 C57 H57C 109.5 . . ?
H57A C57 H57C 109.5 . . ?
H57B C57 H57C 109.5 . . ?
C48 C58 H58A 109.5 . . ?
C48 C58 H58B 109.5 . . ?
H58A C58 H58B 109.5 . . ?
C48 C58 H58C 109.5 . . ?
H58A C58 H58C 109.5 . . ?
H58B C58 H58C 109.5 . . ?
C66 C59 C23 122.36(13) . . ?
C66 C59 H59 118.8 . . ?
C23 C59 H59 118.8 . . ?
C8 C60 C85 111.31(12) . . ?
C8 C60 C55 113.34(12) . . ?
C85 C60 C55 109.38(13) . . ?
C8 C60 H60 107.5 . . ?
C85 C60 H60 107.5 . . ?
C55 C60 H60 107.5 . . ?
C39 C61 H61A 109.5 . . ?
C39 C61 H61B 109.5 . . ?
H61A C61 H61B 109.5 . . ?
C39 C61 H61C 109.5 . . ?
H61A C61 H61C 109.5 . . ?
H61B C61 H61C 109.5 . . ?
C48 C62 H62A 109.5 . . ?
C48 C62 H62B 109.5 . . ?
H62A C62 H62B 109.5 . . ?
C48 C62 H62C 109.5 . . ?
H62A C62 H62C 109.5 . . ?
H62B C62 H62C 109.5 . . ?
C49 C63 C31 121.75(12) . . ?
C49 C63 H63 119.1 . . ?
C31 C63 H63 119.1 . . ?
C10 C64 H64A 109.5 . . ?
C10 C64 H64B 109.5 . . ?
H64A C64 H64B 109.5 . . ?
C10 C64 H64C 109.5 . . ?
H64A C64 H64C 109.5 . . ?
H64B C64 H64C 109.5 . . ?
C40 C65 H65A 109.5 . . ?
C40 C65 H65B 109.5 . . ?
H65A C65 H65B 109.5 . . ?
C40 C65 H65C 109.5 . . ?
H65A C65 H65C 109.5 . . ?
H65B C65 H65C 109.5 . . ?
C37 C66 C59 117.90(12) . . ?
C37 C66 C75 121.68(13) . . ?
C59 C66 C75 120.34(13) . . ?
C18 C67 H67A 109.5 . . ?
C18 C67 H67B 109.5 . . ?
H67A C67 H67B 109.5 . . ?
C18 C67 H67C 109.5 . . ?
H67A C67 H67C 109.5 . . ?
H67B C67 H67C 109.5 . . ?
C15 C68 C82 111.46(12) . . ?
C15 C68 C44 107.46(11) . . ?
C82 C68 C44 111.11(12) . . ?
C15 C68 C80 108.39(12) . . ?
C82 C68 C80 109.62(12) . . ?
C44 C68 C80 108.71(12) . . ?
C76 C69 H69A 109.5 . . ?
C76 C69 H69B 109.5 . . ?
H69A C69 H69B 109.5 . . ?
C76 C69 H69C 109.5 . . ?
H69A C69 H69C 109.5 . . ?
H69B C69 H69C 109.5 . . ?
C39 C70 H70A 109.5 . . ?
C39 C70 H70B 109.5 . . ?
H70A C70 H70B 109.5 . . ?
C39 C70 H70C 109.5 . . ?
H70A C70 H70C 109.5 . . ?
H70B C70 H70C 109.5 . . ?
C28 C71 H71A 109.5 . . ?
C28 C71 H71B 109.5 . . ?
H71A C71 H71B 109.5 . . ?
C28 C71 H71C 109.5 . . ?
H71A C71 H71C 109.5 . . ?
H71B C71 H71C 109.5 . . ?
C10 C72 H72A 109.5 . . ?
C10 C72 H72B 109.5 . . ?
H72A C72 H72B 109.5 . . ?
C10 C72 H72C 109.5 . . ?
H72A C72 H72C 109.5 . . ?
H72B C72 H72C 109.5 . . ?
C18 C73 H73A 109.5 . . ?
C18 C73 H73B 109.5 . . ?
H73A C73 H73B 109.5 . . ?
C18 C73 H73C 109.5 . . ?
H73A C73 H73C 109.5 . . ?
H73B C73 H73C 109.5 . . ?
C40 C74 H74A 109.5 . . ?
C40 C74 H74B 109.5 . . ?
H74A C74 H74B 109.5 . . ?
C40 C74 H74C 109.5 . . ?
H74A C74 H74C 109.5 . . ?
H74B C74 H74C 109.5 . . ?
C66 C75 C86 110.06(12) . . ?
C66 C75 C87 113.15(13) . . ?
C86 C75 C87 110.73(14) . . ?
C66 C75 H75 107.6 . . ?
C86 C75 H75 107.6 . . ?
C87 C75 H75 107.6 . . ?
C45 C76 C84 111.16(12) . . ?
C45 C76 C69 110.64(12) . . ?
C84 C76 C69 111.19(12) . . ?
C45 C76 H76 107.9 . . ?
C84 C76 H76 107.9 . . ?
C69 C76 H76 107.9 . . ?
C50 C77 C56 118.17(13) . . ?
C50 C77 C88 121.75(13) . . ?
C56 C77 C88 120.08(13) . . ?
C42 C78 H78A 109.5 . . ?
C42 C78 H78B 109.5 . . ?
H78A C78 H78B 109.5 . . ?
C42 C78 H78C 109.5 . . ?
H78A C78 H78C 109.5 . . ?
H78B C78 H78C 109.5 . . ?
C30 C79 H79A 109.5 . . ?
C30 C79 H79B 109.5 . . ?
H79A C79 H79B 109.5 . . ?
C30 C79 H79C 109.5 . . ?
H79A C79 H79C 109.5 . . ?
H79B C79 H79C 109.5 . . ?
C68 C80 H80A 109.5 . . ?
C68 C80 H80B 109.5 . . ?
H80A C80 H80B 109.5 . . ?
C68 C80 H80C 109.5 . . ?
H80A C80 H80C 109.5 . . ?
H80B C80 H80C 109.5 . . ?
C30 C81 H81A 109.5 . . ?
C30 C81 H81B 109.5 . . ?
H81A C81 H81B 109.5 . . ?
C30 C81 H81C 109.5 . . ?
H81A C81 H81C 109.5 . . ?
H81B C81 H81C 109.5 . . ?
C68 C82 H82A 109.5 . . ?
C68 C82 H82B 109.5 . . ?
H82A C82 H82B 109.5 . . ?
C68 C82 H82C 109.5 . . ?
H82A C82 H82C 109.5 . . ?
H82B C82 H82C 109.5 . . ?
C300 B1 Br2 111.1(4) . . ?
C301 B1 Br1 113.89(13) . . ?
C300 B1 Ge1 109.6(3) . . ?
C301 B1 Ge1 118.79(12) . . ?
Br2 B1 Ge1 112.73(8) . . ?
Br1 B1 Ge1 100.66(7) . . ?
C300 B1 Ge2 112.0(3) . . ?
C301 B1 Ge2 117.97(13) . . ?
Br2 B1 Ge2 110.90(8) . . ?
Br1 B1 Ge2 102.76(7) . . ?
Ge1 B1 Ge2 100.03(6) . . ?
C76 C84 H84A 109.5 . . ?
C76 C84 H84B 109.5 . . ?
H84A C84 H84B 109.5 . . ?
C76 C84 H84C 109.5 . . ?
H84A C84 H84C 109.5 . . ?
H84B C84 H84C 109.5 . . ?
C60 C85 H85A 109.5 . . ?
C60 C85 H85B 109.5 . . ?
H85A C85 H85B 109.5 . . ?
C60 C85 H85C 109.5 . . ?
H85A C85 H85C 109.5 . . ?
H85B C85 H85C 109.5 . . ?
C75 C86 H86A 109.5 . . ?
C75 C86 H86B 109.5 . . ?
H86A C86 H86B 109.5 . . ?
C75 C86 H86C 109.5 . . ?
H86A C86 H86C 109.5 . . ?
H86B C86 H86C 109.5 . . ?
C75 C87 H87A 109.5 . . ?
C75 C87 H87B 109.5 . . ?
H87A C87 H87B 109.5 . . ?
C75 C87 H87C 109.5 . . ?
H87A C87 H87C 109.5 . . ?
H87B C87 H87C 109.5 . . ?
C77 C88 C90 111.32(14) . . ?
C77 C88 C89 110.72(14) . . ?
C90 C88 C89 110.97(16) . . ?
C77 C88 H88 107.9 . . ?
C90 C88 H88 107.9 . . ?
C89 C88 H88 107.9 . . ?
C88 C89 H89A 109.5 . . ?
C88 C89 H89B 109.5 . . ?
H89A C89 H89B 109.5 . . ?
C88 C89 H89C 109.5 . . ?
H89A C89 H89C 109.5 . . ?
H89B C89 H89C 109.5 . . ?
C88 C90 H90A 109.5 . . ?
C88 C90 H90B 109.5 . . ?
H90A C90 H90B 109.5 . . ?
C88 C90 H90C 109.5 . . ?
H90A C90 H90C 109.5 . . ?
H90B C90 H90C 109.5 . . ?

loop_
_geom_bond_atom_site_label_1
_geom_bond_atom_site_label_2
_geom_bond_distance
_geom_bond_site_symmetry_2
_geom_bond_publ_flag
C300 B1 1.567(10) . ?
C300 H30A 0.9800 . ?
C300 H30B 0.9800 . ?
C300 H30C 0.9800 . ?
Br2 B1 2.0352(19) . ?
C301 B1 1.576(3) . ?
C301 H30D 0.9800 . ?
C301 H30E 0.9800 . ?
C301 H30F 0.9800 . ?
Br1 B1 2.0547(16) . ?
Br3 Ge1 2.53241(19) . ?
Br3 Ge2 2.57246(19) . ?
Ge1 C3 1.9805(13) . ?
Ge1 C22 1.9838(13) . ?
Ge1 B1 2.1196(15) . ?
Ge2 C6 1.9801(14) . ?
Ge2 C25 1.9802(13) . ?
Ge2 B1 2.1269(15) . ?
O1 C16 1.3799(16) . ?
O1 C11 1.3854(16) . ?
C3 C31 1.4167(17) . ?
C3 C13 1.4178(18) . ?
C4 C8 1.4110(19) . ?
C4 C20 1.4119(19) . ?
C4 C31 1.5143(18) . ?
C5 C21 1.3872(19) . ?
C5 C7 1.391(2) . ?
C5 C28 1.5197(18) . ?
C6 C16 1.3901(19) . ?
C6 C29 1.4019(19) . ?
C7 C8 1.3956(18) . ?
C7 H7 0.9500 . ?
C8 C60 1.5233(19) . ?
C9 C12 1.3841(19) . ?
C9 C17 1.3893(19) . ?
C9 H9 0.9500 . ?
C10 C20 1.5298(19) . ?
C10 C72 1.530(2) . ?
C10 C64 1.535(2) . ?
C10 H10 1.0000 . ?
C11 C22 1.3833(19) . ?
C11 C15 1.3882(19) . ?
C12 C27 1.3977(19) . ?
C12 H12 0.9500 . ?
C13 C41 1.3986(19) . ?
C13 C19 1.5132(18) . ?
C14 C32 1.3809(19) . ?
C14 C26 1.3941(19) . ?
C14 C30 1.5135(18) . ?
C15 C47 1.3952(19) . ?
C15 C68 1.5311(19) . ?
C16 C44 1.386(2) . ?
C17 C51 1.3981(19) . ?
C17 H17 0.9500 . ?
C18 C35 1.5210(19) . ?
C18 C73 1.530(2) . ?
C18 C67 1.537(2) . ?
C18 H18 1.0000 . ?
C19 C35 1.4045(18) . ?
C19 C46 1.4245(19) . ?
C20 C21 1.4006(18) . ?
C21 H21 0.9500 . ?
C22 C33 1.3991(19) . ?
C23 C59 1.3973(18) . ?
C23 C36 1.4140(19) . ?
C23 C40 1.5273(18) . ?
C24 C33 1.391(2) . ?
C24 C47 1.397(2) . ?
C24 H24 0.9500 . ?
C25 C27 1.4155(18) . ?
C25 C51 1.4157(18) . ?
C26 C43 1.3933(18) . ?
C26 H26 0.9500 . ?
C27 C34 1.5086(18) . ?
C28 C71 1.528(2) . ?
C28 C57 1.5357(19) . ?
C28 H28 1.0000 . ?
C29 C52 1.391(2) . ?
C29 H29 0.9500 . ?
C30 C79 1.527(2) . ?
C30 C81 1.528(2) . ?
C30 H30 1.0000 . ?
C31 C63 1.4033(19) . ?
C32 C38 1.3972(18) . ?
C32 H32 0.9500 . ?
C33 H33 0.9500 . ?
C34 C38 1.4084(18) . ?
C34 C43 1.4176(19) . ?
C35 C50 1.4034(18) . ?
C36 C45 1.4083(18) . ?
C36 C51 1.5085(18) . ?
C37 C66 1.380(2) . ?
C37 C45 1.4007(19) . ?
C37 H37 0.9500 . ?
C38 C42 1.5196(19) . ?
C39 C46 1.5287(19) . ?
C39 C61 1.531(2) . ?
C39 C70 1.534(2) . ?
C39 H39 1.0000 . ?
C40 C74 1.527(2) . ?
C40 C65 1.534(2) . ?
C40 H40 1.0000 . ?
C41 C49 1.3879(19) . ?
C41 H41 0.9500 . ?
C42 C53 1.532(2) . ?
C42 C78 1.541(2) . ?
C42 H42 1.0000 . ?
C43 C48 1.5275(19) . ?
C44 C54 1.397(2) . ?
C44 C68 1.537(2) . ?
C45 C76 1.517(2) . ?
C46 C56 1.3896(18) . ?
C47 H47 0.9500 . ?
C48 C62 1.532(2) . ?
C48 C58 1.539(2) . ?
C48 H48 1.0000 . ?
C49 C63 1.384(2) . ?
C49 H49 0.9500 . ?
C50 C77 1.380(2) . ?
C50 H50 0.9500 . ?
C52 C54 1.397(2) . ?
C52 H52 0.9500 . ?
C53 H53A 0.9800 . ?
C53 H53B 0.9800 . ?
C53 H53C 0.9800 . ?
C54 H54 0.9500 . ?
C55 C60 1.534(2) . ?
C55 H55A 0.9800 . ?
C55 H55B 0.9800 . ?
C55 H55C 0.9800 . ?
C56 C77 1.392(2) . ?
C56 H56 0.9500 . ?
C57 H57A 0.9800 . ?
C57 H57B 0.9800 . ?
C57 H57C 0.9800 . ?
C58 H58A 0.9800 . ?
C58 H58B 0.9800 . ?
C58 H58C 0.9800 . ?
C59 C66 1.3960(19) . ?
C59 H59 0.9500 . ?
C60 C85 1.533(2) . ?
C60 H60 1.0000 . ?
C61 H61A 0.9800 . ?
C61 H61B 0.9800 . ?
C61 H61C 0.9800 . ?
C62 H62A 0.9800 . ?
C62 H62B 0.9800 . ?
C62 H62C 0.9800 . ?
C63 H63 0.9500 . ?
C64 H64A 0.9800 . ?
C64 H64B 0.9800 . ?
C64 H64C 0.9800 . ?
C65 H65A 0.9800 . ?
C65 H65B 0.9800 . ?
C65 H65C 0.9800 . ?
C66 C75 1.5205(19) . ?
C67 H67A 0.9800 . ?
C67 H67B 0.9800 . ?
C67 H67C 0.9800 . ?
C68 C82 1.531(2) . ?
C68 C80 1.546(2) . ?
C69 C76 1.536(2) . ?
C69 H69A 0.9800 . ?
C69 H69B 0.9800 . ?
C69 H69C 0.9800 . ?
C70 H70A 0.9800 . ?
C70 H70B 0.9800 . ?
C70 H70C 0.9800 . ?
C71 H71A 0.9800 . ?
C71 H71B 0.9800 . ?
C71 H71C 0.9800 . ?
C72 H72A 0.9800 . ?
C72 H72B 0.9800 . ?
C72 H72C 0.9800 . ?
C73 H73A 0.9800 . ?
C73 H73B 0.9800 . ?
C73 H73C 0.9800 . ?
C74 H74A 0.9800 . ?
C74 H74B 0.9800 . ?
C74 H74C 0.9800 . ?
C75 C86 1.526(2) . ?
C75 C87 1.527(2) . ?
C75 H75 1.0000 . ?
C76 C84 1.532(2) . ?
C76 H76 1.0000 . ?
C77 C88 1.5208(19) . ?
C78 H78A 0.9800 . ?
C78 H78B 0.9800 . ?
C78 H78C 0.9800 . ?
C79 H79A 0.9800 . ?
C79 H79B 0.9800 . ?
C79 H79C 0.9800 . ?
C80 H80A 0.9800 . ?
C80 H80B 0.9800 . ?
C80 H80C 0.9800 . ?
C81 H81A 0.9800 . ?
C81 H81B 0.9800 . ?
C81 H81C 0.9800 . ?
C82 H82A 0.9800 . ?
C82 H82B 0.9800 . ?
C82 H82C 0.9800 . ?
C84 H84A 0.9800 . ?
C84 H84B 0.9800 . ?
C84 H84C 0.9800 . ?
C85 H85A 0.9800 . ?
C85 H85B 0.9800 . ?
C85 H85C 0.9800 . ?
C86 H86A 0.9800 . ?
C86 H86B 0.9800 . ?
C86 H86C 0.9800 . ?
C87 H87A 0.9800 . ?
C87 H87B 0.9800 . ?
C87 H87C 0.9800 . ?
C88 C90 1.525(3) . ?
C88 C89 1.528(2) . ?
C88 H88 1.0000 . ?
C89 H89A 0.9800 . ?
C89 H89B 0.9800 . ?
C89 H89C 0.9800 . ?
C90 H90A 0.9800 . ?
C90 H90B 0.9800 . ?
C90 H90C 0.9800 . ?
